data_4119493
loop_
_publ_author_name
'Florian Schl\"utter'
'Fr\'ed\'eric Rossel'
'Milan Kivala'
'Volker Enkelmann'
'Jean-Paul Gisselbrecht'
'Pascal Ruffieux'
'Roman Fasel'
'Klaus M\"ullen'

_publ_contact_author_address
; 

 Max-Planck-Institute for Polymer Research 

 Ackermannweg 10 

 D-55021 Mainz 

 Germany 

;
_publ_contact_author_email ve@mpip-mainz.mpg.de
_publ_contact_author_fax '+49 379100'
_publ_contact_author_name 'Volker Enkelmann'
_publ_contact_author_phone '+49 379133'
_publ_section_title
;
 \p-Conjugated Heterotriangulene Macrocycles by Solution and
 Surface-supported Synthesis toward Honeycomb Networks
;
_journal_name_full 'Journal of the American Chemical Society'
_journal_page_first 4550
_journal_page_last 4557
_journal_paper_doi 10.1021/ja400857g
_journal_volume 135
_journal_year 2013
_chemical_formula_moiety 'C82 H76 Cl3 N3'
_chemical_formula_sum 'C82 H76 Cl3 N3'
_chemical_formula_weight 1209.88
_space_group_IT_number 15
_symmetry_cell_setting monoclinic
_symmetry_space_group_name_Hall '-C 2yc'
_symmetry_space_group_name_H-M 'C 1 2/c 1'
_atom_sites_solution_hydrogens geom
_atom_sites_solution_primary direct
_audit_creation_date 12-07-17
_audit_creation_method CRYSTALS_ver_12.84
_cell_angle_alpha 90
_cell_angle_beta 101.689(2)
_cell_angle_gamma 90
_cell_formula_units_Z 8
_cell_length_a 49.2578(9)
_cell_length_b 15.0524(6)
_cell_length_c 19.1141(7)
_cell_measurement_reflns_used 0
_cell_measurement_temperature 120
_cell_measurement_theta_max 0
_cell_measurement_theta_min 0
_cell_volume 13878.2(8)
_computing_cell_refinement 'DENZO/SCALEPACK (Otwinowski & Minor, 1997)'
_computing_data_collection 'COLLECT (Nonius, 1997-2001).'
_computing_data_reduction 'DENZO/SCALEPACK (Otwinowski & Minor, 1997)'
_computing_molecular_graphics 'CAMERON (Watkin et al., 1996)'
_computing_publication_material 'CRYSTALS (Betteridge et al., 2003)'
_computing_structure_refinement 'CRYSTALS (Betteridge et al., 2003)'
_computing_structure_solution 'SHELXS 86 (Sheldrick, 1986)'
_diffrn_ambient_temperature 120
_diffrn_measured_fraction_theta_full 0.996
_diffrn_measured_fraction_theta_max 0.994
_diffrn_measurement_device_type 'Nonius KappaCCD'
_diffrn_measurement_method '\f & \w scans'
_diffrn_radiation_monochromator graphite
_diffrn_radiation_type 'Mo K\a'
_diffrn_radiation_wavelength 0.71073
_diffrn_reflns_av_R_equivalents 0.063
_diffrn_reflns_limit_h_max 62
_diffrn_reflns_limit_h_min -63
_diffrn_reflns_limit_k_max 19
_diffrn_reflns_limit_k_min 0
_diffrn_reflns_limit_l_max 24
_diffrn_reflns_limit_l_min 0
_diffrn_reflns_number 45947
_diffrn_reflns_theta_full 26.935
_diffrn_reflns_theta_max 27.485
_diffrn_reflns_theta_min 1.838
_diffrn_standards_number 0
_exptl_absorpt_coefficient_mu 0.178
_exptl_absorpt_correction_T_max 0.98
_exptl_absorpt_correction_T_min 0.92
_exptl_absorpt_correction_type multi-scan
_exptl_absorpt_process_details 'SORTAV (Blessing)'
_exptl_crystal_colour colourless
_exptl_crystal_density_diffrn 1.158
_exptl_crystal_description prism
_exptl_crystal_F_000 5120
_exptl_crystal_size_max 0.38
_exptl_crystal_size_mid 0.20
_exptl_crystal_size_min 0.14
_platon_squeeze_details
;

;
_refine_diff_density_max 0.53
_refine_diff_density_min -0.57
_refine_ls_extinction_method none
_refine_ls_goodness_of_fit_ref 0.9293
_refine_ls_hydrogen_treatment constr
_refine_ls_matrix_type full
_refine_ls_number_parameters 793
_refine_ls_number_reflns 9185
_refine_ls_number_restraints 0
_refine_ls_R_factor_all 0.1409
_refine_ls_R_factor_gt 0.0506
_refine_ls_shift/su_max 0.000567
_refine_ls_structure_factor_coef F
_refine_ls_weighting_details
;

 Method, part 1, Chebychev polynomial, (Watkin, 1994, Prince, 1982) 

 [weight] = 1.0/[A~0~*T~0~(x)+A~1~*T~1~(x) ... +A~n-1~]*T~n-1~(x)] 

 where A~i~ are the Chebychev coefficients listed below and x= Fcalc/Fmax 

 Method = Robust Weighting (Prince, 1982) 

 W = [weight] * [1-(deltaF/6*sigmaF)^2^]^2^ 

 A~i~ are: 

 3.33 3.26 1.77 

;
_refine_ls_weighting_scheme calc
_refine_ls_wR_factor_all 0.2382
_refine_ls_wR_factor_gt 0.0587
_refine_ls_wR_factor_ref 0.0587
_reflns_limit_h_max 62
_reflns_limit_h_min -63
_reflns_limit_k_max 19
_reflns_limit_k_min 0
_reflns_limit_l_max 24
_reflns_limit_l_min 0
_reflns_number_gt 9185
_reflns_number_total 15855
_reflns_threshold_expression I>2.0\s(I)
_cod_data_source_file ja400857g_si_002.cif
_cod_data_source_block fscyc
_cod_original_sg_symbol_H-M 'C 1 2/c 1 '
_cod_database_code 4119493

loop_
_symmetry_equiv_pos_as_xyz
x,y,z
-x,-y,-z
x+1/2,y+1/2,z
-x+1/2,-y+1/2,-z
-x,y,-z+1/2
x,-y,z+1/2
-x+1/2,y+1/2,-z+1/2
x+1/2,-y+1/2,z+1/2

loop_
_atom_site_label
_atom_site_type_symbol
_atom_site_fract_x
_atom_site_fract_y
_atom_site_fract_z
_atom_site_U_iso_or_equiv
_atom_site_occupancy
_atom_site_adp_type
_atom_site_refinement_flags_posn
Cl1 Cl 0.072607(12) -0.18496(3) 0.46683(3) 0.0774 1.0000 Uani .
Cl2 Cl 0.051134(16) -0.02762(4) 0.52119(3) 0.0993 1.0000 Uani .
Cl3 Cl 0.020235(11) -0.11248(4) 0.39589(3) 0.0748 1.0000 Uani .
N1 N 0.452175(19) 0.14969(6) 0.58566(5) 0.0287 1.0000 Uani .
N2 N 0.32157(2) -0.31869(6) 0.35582(5) 0.0306 1.0000 Uani .
N3 N 0.117700(19) -0.23830(6) 0.28864(5) 0.0257 1.0000 Uani .
C1 C 0.42346(2) 0.39678(8) 0.64198(7) 0.0346 1.0000 Uani .
C2 C 0.45131(2) 0.38025(8) 0.64753(6) 0.0319 1.0000 Uani .
C3 C 0.46141(2) 0.30153(7) 0.62571(6) 0.0295 1.0000 Uani .
C4 C 0.44241(2) 0.23611(7) 0.59929(6) 0.0281 1.0000 Uani .
C5 C 0.41380(2) 0.25432(7) 0.58511(6) 0.0298 1.0000 Uani .
C6 C 0.40561(2) 0.33367(8) 0.60659(7) 0.0337 1.0000 Uani .
C7 C 0.39260(2) 0.19455(8) 0.53747(6) 0.0313 1.0000 Uani .
C8 C 0.38402(2) 0.24293(8) 0.46402(7) 0.0345 1.0000 Uani .
C9 C 0.36677(2) 0.18529(9) 0.56647(7) 0.0374 1.0000 Uani .
C10 C 0.40521(2) 0.10364(7) 0.52896(6) 0.0298 1.0000 Uani .
C11 C 0.38732(3) 0.03964(8) 0.49099(6) 0.0328 1.0000 Uani .
C12 C 0.39591(3) -0.04750(8) 0.48286(7) 0.0356 1.0000 Uani .
C13 C 0.42330(3) -0.06676(8) 0.51723(7) 0.0361 1.0000 Uani .
C14 C 0.44155(3) -0.00512(8) 0.55416(6) 0.0335 1.0000 Uani .
C15 C 0.43273(2) 0.08100(7) 0.55669(6) 0.0295 1.0000 Uani .
C16 C 0.46850(3) -0.03752(8) 0.59617(7) 0.0382 1.0000 Uani .
C17 C 0.46339(3) -0.10015(9) 0.65868(7) 0.0450 1.0000 Uani .
C18 C 0.48318(3) -0.09613(9) 0.54613(8) 0.0457 1.0000 Uani .
C19 C 0.48790(3) 0.03580(8) 0.62703(7) 0.0368 1.0000 Uani .
C20 C 0.51421(3) 0.01784(9) 0.66575(8) 0.0441 1.0000 Uani .
C21 C 0.53261(3) 0.08595(9) 0.69298(8) 0.0456 1.0000 Uani .
C22 C 0.52485(3) 0.17008(9) 0.68127(7) 0.0398 1.0000 Uani .
C23 C 0.49892(2) 0.19213(8) 0.64275(7) 0.0333 1.0000 Uani .
C24 C 0.47960(2) 0.12564(8) 0.61762(6) 0.0318 1.0000 Uani .
C25 C 0.49062(2) 0.28999(8) 0.61791(7) 0.0326 1.0000 Uani .
C26 C 0.49173(3) 0.29737(9) 0.53882(7) 0.0371 1.0000 Uani .
C27 C 0.51174(2) 0.35716(8) 0.65902(7) 0.0369 1.0000 Uani .
C28 C 0.37622(2) -0.11342(8) 0.44522(7) 0.0357 1.0000 Uani .
C29 C 0.38497(2) -0.18440(8) 0.40622(7) 0.0336 1.0000 Uani .
C30 C 0.36725(2) -0.24736(7) 0.37179(6) 0.0314 1.0000 Uani .
C31 C 0.33933(2) -0.24479(7) 0.37893(6) 0.0302 1.0000 Uani .
C32 C 0.32903(2) -0.17156(7) 0.41123(7) 0.0329 1.0000 Uani .
C33 C 0.34811(2) -0.10698(8) 0.44552(7) 0.0360 1.0000 Uani .
C34 C 0.29906(2) -0.15467(8) 0.40680(7) 0.0368 1.0000 Uani .
C35 C 0.29270(3) -0.13765(9) 0.48169(8) 0.0425 1.0000 Uani .
C36 C 0.29066(3) -0.07050(8) 0.35995(8) 0.0440 1.0000 Uani .
C37 C 0.28201(2) -0.23301(8) 0.37292(7) 0.0357 1.0000 Uani .
C38 C 0.29320(2) -0.31485(8) 0.35986(6) 0.0328 1.0000 Uani .
C39 C 0.27650(3) -0.39093(8) 0.34530(7) 0.0361 1.0000 Uani .
C40 C 0.24769(3) -0.38201(9) 0.33932(8) 0.0419 1.0000 Uani .
C41 C 0.23480(3) -0.29871(9) 0.34477(8) 0.0450 1.0000 Uani .
C42 C 0.25274(3) -0.22663(9) 0.36521(8) 0.0422 1.0000 Uani .
C43 C 0.28821(3) -0.48252(8) 0.34356(7) 0.0384 1.0000 Uani .
C44 C 0.28311(3) -0.53388(9) 0.41002(8) 0.0446 1.0000 Uani .
C45 C 0.27281(3) -0.53366(9) 0.27803(8) 0.0459 1.0000 Uani .
C46 C 0.31893(3) -0.48154(8) 0.34336(7) 0.0362 1.0000 Uani .
C47 C 0.33312(3) -0.56081(8) 0.33827(8) 0.0422 1.0000 Uani .
C48 C 0.36042(3) -0.56347(9) 0.33554(8) 0.0445 1.0000 Uani .
C49 C 0.37397(3) -0.48428(8) 0.33174(7) 0.0400 1.0000 Uani .
C50 C 0.33401(2) -0.40308(8) 0.34445(6) 0.0322 1.0000 Uani .
C51 C 0.36147(2) -0.40381(8) 0.33389(7) 0.0343 1.0000 Uani .
C52 C 0.37524(3) -0.31660(8) 0.32020(6) 0.0348 1.0000 Uani .
C53 C 0.40553(3) -0.32417(9) 0.32662(7) 0.0394 1.0000 Uani .
C54 C 0.36138(3) -0.28685(9) 0.24337(7) 0.0414 1.0000 Uani .
C55 C 0.20450(3) -0.28700(9) 0.33652(8) 0.0432 1.0000 Uani .
C56 C 0.18555(3) -0.35289(8) 0.30801(7) 0.0393 1.0000 Uani .
C57 C 0.15657(2) -0.34001(8) 0.29511(7) 0.0324 1.0000 Uani .
C58 C 0.14648(2) -0.25682(7) 0.30935(6) 0.0284 1.0000 Uani .
C59 C 0.16519(2) -0.19270(8) 0.34813(7) 0.0330 1.0000 Uani .
C60 C 0.19338(3) -0.21075(8) 0.35886(7) 0.0401 1.0000 Uani .
C61 C 0.15425(3) -0.11208(8) 0.38305(7) 0.0367 1.0000 Uani .
C62 C 0.15664(3) -0.13340(10) 0.46184(7) 0.0473 1.0000 Uani .
C63 C 0.17219(3) -0.03120(8) 0.37453(9) 0.0458 1.0000 Uani .
C64 C 0.12489(2) -0.09391(8) 0.34907(6) 0.0323 1.0000 Uani .
C65 C 0.11351(3) -0.01260(8) 0.36585(7) 0.0396 1.0000 Uani .
C66 C 0.08771(3) 0.01584(8) 0.33561(8) 0.0410 1.0000 Uani .
C67 C 0.07177(2) -0.03746(8) 0.28366(7) 0.0349 1.0000 Uani .
C68 C 0.08171(2) -0.12452(7) 0.26640(6) 0.0282 1.0000 Uani .
C69 C 0.10794(2) -0.15087(7) 0.30073(6) 0.0269 1.0000 Uani .
C70 C 0.06217(2) -0.17603(7) 0.20944(6) 0.0294 1.0000 Uani .
C71 C 0.05821(3) -0.12149(8) 0.13887(7) 0.0367 1.0000 Uani .
C72 C 0.03533(2) -0.19304(8) 0.22837(7) 0.0352 1.0000 Uani .
C73 C 0.07577(2) -0.26434(7) 0.19771(6) 0.0289 1.0000 Uani .
C74 C 0.06068(3) -0.32047(8) 0.14353(7) 0.0367 1.0000 Uani .
C75 C 0.07118(3) -0.40306(9) 0.13207(8) 0.0430 1.0000 Uani .
C76 C 0.09593(3) -0.43234(9) 0.17258(8) 0.0406 1.0000 Uani .
C77 C 0.11080(2) -0.37954(8) 0.22424(7) 0.0326 1.0000 Uani .
C78 C 0.10158(2) -0.29340(7) 0.23757(6) 0.0270 1.0000 Uani .
C79 C 0.13684(3) -0.41421(8) 0.27640(7) 0.0360 1.0000 Uani .
C80 C 0.12752(3) -0.44103(9) 0.34891(8) 0.0432 1.0000 Uani .
C81 C 0.14871(3) -0.49690(8) 0.24705(9) 0.0466 1.0000 Uani .
C91 C 0.05292(3) -0.08948(9) 0.44290(8) 0.0498 1.0000 Uani .
H21 H 0.4637 0.4246 0.6707 0.0278 1.0000 Uiso R
H61 H 0.3862 0.3436 0.6006 0.0408 1.0000 Uiso R
H81 H 0.3699 0.2100 0.4335 0.0598 1.0000 Uiso R
H82 H 0.4000 0.2457 0.4435 0.0598 1.0000 Uiso R
H83 H 0.3775 0.3014 0.4697 0.0598 1.0000 Uiso R
H91 H 0.3534 0.1502 0.5357 0.0332 1.0000 Uiso R
H92 H 0.3721 0.1562 0.6112 0.0332 1.0000 Uiso R
H93 H 0.3590 0.2416 0.5733 0.0332 1.0000 Uiso R
H111 H 0.3685 0.0547 0.4721 0.0372 1.0000 Uiso R
H131 H 0.4289 -0.1269 0.5156 0.0450 1.0000 Uiso R
H171 H 0.4800 -0.1224 0.6875 0.0523 1.0000 Uiso R
H172 H 0.4543 -0.0622 0.6864 0.0523 1.0000 Uiso R
H173 H 0.4515 -0.1483 0.6410 0.0523 1.0000 Uiso R
H181 H 0.5003 -0.1193 0.5716 0.0570 1.0000 Uiso R
H182 H 0.4864 -0.0597 0.5081 0.0570 1.0000 Uiso R
H183 H 0.4713 -0.1438 0.5273 0.0570 1.0000 Uiso R
H201 H 0.5196 -0.0428 0.6704 0.0576 1.0000 Uiso R
H211 H 0.5498 0.0716 0.7235 0.0354 1.0000 Uiso R
H221 H 0.5377 0.2171 0.6943 0.0365 1.0000 Uiso R
H261 H 0.5102 0.2847 0.5340 0.0505 1.0000 Uiso R
H262 H 0.4872 0.3568 0.5242 0.0505 1.0000 Uiso R
H263 H 0.4793 0.2577 0.5098 0.0505 1.0000 Uiso R
H271 H 0.5299 0.3420 0.6538 0.0504 1.0000 Uiso R
H272 H 0.5112 0.3608 0.7084 0.0504 1.0000 Uiso R
H273 H 0.5067 0.4130 0.6370 0.0504 1.0000 Uiso R
H291 H 0.4037 -0.1842 0.4003 0.0393 1.0000 Uiso R
H331 H 0.3421 -0.0616 0.4733 0.0506 1.0000 Uiso R
H351 H 0.2736 -0.1251 0.4793 0.0848 1.0000 Uiso R
H352 H 0.2979 -0.1881 0.5113 0.0848 1.0000 Uiso R
H353 H 0.3035 -0.0879 0.5011 0.0848 1.0000 Uiso R
H361 H 0.2716 -0.0558 0.3533 0.0617 1.0000 Uiso R
H362 H 0.3015 -0.0224 0.3825 0.0617 1.0000 Uiso R
H363 H 0.2953 -0.0819 0.3149 0.0617 1.0000 Uiso R
H401 H 0.2368 -0.4345 0.3366 0.0335 1.0000 Uiso R
H421 H 0.2452 -0.1697 0.3711 0.0350 1.0000 Uiso R
H441 H 0.2909 -0.5914 0.4086 0.0505 1.0000 Uiso R
H442 H 0.2925 -0.5034 0.4515 0.0505 1.0000 Uiso R
H443 H 0.2640 -0.5392 0.4115 0.0505 1.0000 Uiso R
H451 H 0.2799 -0.5922 0.2769 0.0705 1.0000 Uiso R
H452 H 0.2770 -0.5004 0.2393 0.0705 1.0000 Uiso R
H453 H 0.2533 -0.5361 0.2741 0.0705 1.0000 Uiso R
H471 H 0.3237 -0.6158 0.3392 0.0352 1.0000 Uiso R
H481 H 0.3691 -0.6197 0.3346 0.0645 1.0000 Uiso R
H491 H 0.3928 -0.4838 0.3268 0.0359 1.0000 Uiso R
H531 H 0.4093 -0.3679 0.2941 0.0441 1.0000 Uiso R
H532 H 0.4152 -0.3384 0.3735 0.0441 1.0000 Uiso R
H533 H 0.4114 -0.2676 0.3132 0.0441 1.0000 Uiso R
H541 H 0.3652 -0.3280 0.2090 0.0432 1.0000 Uiso R
H542 H 0.3686 -0.2302 0.2349 0.0432 1.0000 Uiso R
H543 H 0.3419 -0.2825 0.2398 0.0432 1.0000 Uiso R
H561 H 0.1923 -0.4069 0.2923 0.0351 1.0000 Uiso R
H601 H 0.2057 -0.1682 0.3849 0.0311 1.0000 Uiso R
H621 H 0.1498 -0.0838 0.4837 0.0604 1.0000 Uiso R
H622 H 0.1752 -0.1455 0.4855 0.0604 1.0000 Uiso R
H623 H 0.1454 -0.1838 0.4652 0.0604 1.0000 Uiso R
H631 H 0.1650 0.0191 0.3945 0.0758 1.0000 Uiso R
H632 H 0.1905 -0.0426 0.3999 0.0758 1.0000 Uiso R
H633 H 0.1724 -0.0200 0.3257 0.0758 1.0000 Uiso R
H651 H 0.1249 0.0233 0.4008 0.0429 1.0000 Uiso R
H671 H 0.0545 -0.0162 0.2578 0.0568 1.0000 Uiso R
H711 H 0.0471 -0.1528 0.1003 0.0791 1.0000 Uiso R
H712 H 0.0754 -0.1061 0.1266 0.0791 1.0000 Uiso R
H713 H 0.0489 -0.0690 0.1483 0.0791 1.0000 Uiso R
H721 H 0.0236 -0.2275 0.1929 0.0291 1.0000 Uiso R
H722 H 0.0384 -0.2238 0.2727 0.0291 1.0000 Uiso R
H723 H 0.0267 -0.1376 0.2333 0.0291 1.0000 Uiso R
H741 H 0.0442 -0.2982 0.1143 0.0331 1.0000 Uiso R
H751 H 0.0609 -0.4399 0.0958 0.0518 1.0000 Uiso R
H761 H 0.1017 -0.4908 0.1638 0.0375 1.0000 Uiso R
H801 H 0.1145 -0.4884 0.3408 0.0493 1.0000 Uiso R
H802 H 0.1433 -0.4587 0.3834 0.0493 1.0000 Uiso R
H803 H 0.1192 -0.3906 0.3660 0.0493 1.0000 Uiso R
H811 H 0.1346 -0.5408 0.2368 0.0695 1.0000 Uiso R
H812 H 0.1641 -0.5201 0.2800 0.0695 1.0000 Uiso R
H813 H 0.1543 -0.4804 0.2042 0.0695 1.0000 Uiso R
H911 H 0.0618 -0.0539 0.4132 0.0759 1.0000 Uiso R

loop_
_atom_site_aniso_label
_atom_site_aniso_U_11
_atom_site_aniso_U_22
_atom_site_aniso_U_33
_atom_site_aniso_U_23
_atom_site_aniso_U_13
_atom_site_aniso_U_12
Cl1 0.1069(4) 0.0481(2) 0.0800(3) 0.0034(2) 0.0256(3) 0.0136(2)
Cl2 0.1553(6) 0.0596(3) 0.0717(3) -0.0172(2) -0.0037(3) 0.0275(3)
Cl3 0.0753(3) 0.0802(3) 0.0689(3) 0.0018(2) 0.0144(2) -0.0188(2)
N1 0.0270(5) 0.0270(5) 0.0324(5) -0.0007(4) 0.0070(4) 0.0001(4)
N2 0.0310(5) 0.0260(5) 0.0335(5) -0.0028(4) 0.0039(4) 0.0006(4)
N3 0.0280(4) 0.0235(4) 0.0267(4) -0.0005(3) 0.0081(4) -0.0019(4)
C1 0.0269(6) 0.0307(6) 0.0442(7) -0.0106(5) 0.0027(5) -0.0002(5)
C2 0.0264(5) 0.0281(5) 0.0400(6) -0.0049(5) 0.0038(5) -0.0024(4)
C3 0.0252(5) 0.0283(5) 0.0354(6) -0.0014(4) 0.0067(4) -0.0021(4)
C4 0.0253(5) 0.0264(5) 0.0332(6) -0.0023(4) 0.0071(4) -0.0011(4)
C5 0.0250(5) 0.0282(5) 0.0363(6) -0.0064(5) 0.0061(4) -0.0017(4)
C6 0.0253(5) 0.0312(6) 0.0433(6) -0.0111(5) 0.0041(5) -0.0004(4)
C7 0.0264(5) 0.0281(5) 0.0386(6) -0.0076(5) 0.0048(4) -0.0008(4)
C8 0.0325(6) 0.0264(6) 0.0412(6) -0.0070(5) -0.0005(5) 0.0029(5)
C9 0.0261(6) 0.0379(6) 0.0480(7) -0.0146(5) 0.0071(5) -0.0046(5)
C10 0.0287(5) 0.0259(5) 0.0345(6) -0.0038(4) 0.0057(4) -0.0008(4)
C11 0.0331(6) 0.0264(5) 0.0375(6) -0.0050(5) 0.0035(5) -0.0015(4)
C12 0.0394(6) 0.0254(5) 0.0391(6) -0.0032(5) 0.0013(5) 0.0000(5)
C13 0.0413(7) 0.0252(5) 0.0386(6) -0.0019(5) 0.0007(5) 0.0021(5)
C14 0.0362(6) 0.0262(5) 0.0363(6) -0.0010(5) 0.0033(5) 0.0022(5)
C15 0.0301(6) 0.0256(5) 0.0327(6) -0.0016(4) 0.0062(4) 0.0001(4)
C16 0.0396(7) 0.0287(6) 0.0424(7) -0.0011(5) -0.0011(5) 0.0043(5)
C17 0.0538(8) 0.0294(6) 0.0444(7) 0.0034(5) -0.0075(6) -0.0008(6)
C18 0.0435(7) 0.0344(7) 0.0539(8) -0.0074(6) -0.0026(6) 0.0122(6)
C19 0.0337(6) 0.0311(6) 0.0429(7) -0.0018(5) 0.0012(5) 0.0047(5)
C20 0.0370(7) 0.0364(7) 0.0535(8) -0.0032(6) -0.0037(6) 0.0083(5)
C21 0.0324(6) 0.0406(7) 0.0588(8) -0.0047(6) -0.0026(6) 0.0070(5)
C22 0.0272(6) 0.0384(7) 0.0517(8) -0.0032(6) 0.0031(5) 0.0026(5)
C23 0.0262(5) 0.0327(6) 0.0410(6) -0.0013(5) 0.0068(5) 0.0009(5)
C24 0.0281(5) 0.0300(6) 0.0370(6) -0.0007(5) 0.0059(4) 0.0017(4)
C25 0.0256(5) 0.0324(6) 0.0408(6) -0.0001(5) 0.0093(5) -0.0026(4)
C26 0.0329(6) 0.0377(6) 0.0434(7) 0.0015(5) 0.0143(5) -0.0044(5)
C27 0.0265(5) 0.0354(6) 0.0487(7) -0.0007(5) 0.0076(5) -0.0053(5)
C28 0.0297(6) 0.0263(6) 0.0489(7) -0.0032(5) 0.0026(5) 0.0005(5)
C29 0.0300(6) 0.0265(5) 0.0432(6) 0.0004(5) 0.0051(5) 0.0004(4)
C30 0.0311(6) 0.0272(5) 0.0353(6) 0.0006(4) 0.0054(5) 0.0007(4)
C31 0.0300(6) 0.0255(5) 0.0338(6) -0.0010(4) 0.0035(4) 0.0006(4)
C32 0.0295(6) 0.0259(5) 0.0416(6) -0.0037(5) 0.0033(5) 0.0003(4)
C33 0.0302(6) 0.0266(6) 0.0491(7) -0.0061(5) 0.0030(5) 0.0001(4)
C34 0.0300(6) 0.0276(6) 0.0511(7) -0.0074(5) 0.0039(5) 0.0005(5)
C35 0.0334(6) 0.0370(7) 0.0576(8) -0.0176(6) 0.0102(6) -0.0023(5)
C36 0.0313(6) 0.0276(6) 0.0683(9) -0.0031(6) -0.0013(6) 0.0025(5)
C37 0.0302(6) 0.0280(6) 0.0474(7) -0.0069(5) 0.0039(5) -0.0003(5)
C38 0.0309(6) 0.0274(6) 0.0391(6) -0.0053(5) 0.0046(5) -0.0004(4)
C39 0.0320(6) 0.0286(6) 0.0468(7) -0.0078(5) 0.0055(5) -0.0013(5)
C40 0.0322(6) 0.0322(6) 0.0602(8) -0.0124(6) 0.0067(6) -0.0031(5)
C41 0.0306(6) 0.0336(6) 0.0688(9) -0.0141(6) 0.0053(6) -0.0018(5)
C42 0.0297(6) 0.0316(6) 0.0630(9) -0.0122(6) 0.0045(6) -0.0008(5)
C43 0.0347(6) 0.0279(6) 0.0518(7) -0.0078(5) 0.0067(5) -0.0022(5)
C44 0.0419(7) 0.0296(6) 0.0633(9) -0.0022(6) 0.0130(6) -0.0053(5)
C45 0.0378(7) 0.0332(7) 0.0642(9) -0.0172(6) 0.0044(6) -0.0024(5)
C46 0.0348(6) 0.0270(6) 0.0459(7) -0.0064(5) 0.0060(5) 0.0002(5)
C47 0.0382(7) 0.0276(6) 0.0596(8) -0.0097(6) 0.0075(6) 0.0001(5)
C48 0.0386(7) 0.0299(6) 0.0639(9) -0.0115(6) 0.0079(6) 0.0027(5)
C49 0.0357(6) 0.0326(6) 0.0518(7) -0.0099(5) 0.0092(5) 0.0025(5)
C50 0.0324(6) 0.0272(5) 0.0361(6) -0.0043(5) 0.0050(5) 0.0009(4)
C51 0.0339(6) 0.0303(6) 0.0386(6) -0.0052(5) 0.0068(5) 0.0019(5)
C52 0.0347(6) 0.0335(6) 0.0368(6) -0.0019(5) 0.0084(5) 0.0010(5)
C53 0.0349(6) 0.0379(7) 0.0473(7) -0.0041(6) 0.0130(5) 0.0005(5)
C54 0.0438(7) 0.0465(7) 0.0349(6) 0.0000(6) 0.0104(5) -0.0009(6)
C55 0.0296(6) 0.0331(6) 0.0633(9) -0.0173(6) 0.0010(6) 0.0026(5)
C56 0.0309(6) 0.0308(6) 0.0538(8) -0.0136(5) 0.0026(5) 0.0024(5)
C57 0.0301(6) 0.0266(5) 0.0397(6) -0.0065(5) 0.0049(5) -0.0001(4)
C58 0.0289(5) 0.0246(5) 0.0318(5) -0.0033(4) 0.0062(4) -0.0003(4)
C59 0.0293(6) 0.0273(5) 0.0405(6) -0.0079(5) 0.0024(5) 0.0016(4)
C60 0.0300(6) 0.0301(6) 0.0566(8) -0.0131(5) 0.0003(5) 0.0022(5)
C61 0.0317(6) 0.0314(6) 0.0430(6) -0.0120(5) -0.0018(5) 0.0041(5)
C62 0.0473(8) 0.0507(8) 0.0379(7) -0.0170(6) -0.0059(6) 0.0129(6)
C63 0.0289(6) 0.0293(6) 0.0728(9) -0.0158(6) -0.0047(6) 0.0015(5)
C64 0.0297(6) 0.0282(6) 0.0373(6) -0.0081(5) 0.0027(5) 0.0017(4)
C65 0.0306(6) 0.0324(6) 0.0518(7) -0.0161(5) -0.0013(5) 0.0035(5)
C66 0.0294(6) 0.0310(6) 0.0584(8) -0.0160(6) -0.0013(5) 0.0023(5)
C67 0.0273(6) 0.0258(5) 0.0491(7) -0.0077(5) 0.0021(5) -0.0010(4)
C68 0.0267(5) 0.0236(5) 0.0342(6) -0.0021(4) 0.0062(4) -0.0026(4)
C69 0.0273(5) 0.0244(5) 0.0295(5) -0.0019(4) 0.0070(4) -0.0020(4)
C70 0.0279(5) 0.0232(5) 0.0364(6) -0.0021(4) 0.0049(4) -0.0035(4)
C71 0.0372(6) 0.0304(6) 0.0386(6) 0.0024(5) -0.0019(5) -0.0022(5)
C72 0.0275(6) 0.0256(5) 0.0525(7) -0.0062(5) 0.0085(5) -0.0039(4)
C73 0.0290(5) 0.0247(5) 0.0330(6) -0.0034(4) 0.0063(4) -0.0036(4)
C74 0.0321(6) 0.0305(6) 0.0449(7) -0.0100(5) 0.0012(5) -0.0014(5)
C75 0.0342(6) 0.0341(6) 0.0565(8) -0.0181(6) -0.0008(6) 0.0002(5)
C76 0.0330(6) 0.0307(6) 0.0554(8) -0.0148(5) 0.0026(5) -0.0004(5)
C77 0.0303(6) 0.0255(5) 0.0416(6) -0.0067(5) 0.0063(5) -0.0015(4)
C78 0.0284(5) 0.0233(5) 0.0302(5) -0.0020(4) 0.0083(4) -0.0030(4)
C79 0.0331(6) 0.0246(5) 0.0484(7) -0.0047(5) 0.0041(5) -0.0002(5)
C80 0.0452(7) 0.0277(6) 0.0549(8) 0.0107(5) 0.0062(6) 0.0007(5)
C81 0.0350(7) 0.0292(6) 0.0710(9) -0.0164(6) -0.0004(6) 0.0022(5)
C91 0.0617(9) 0.0392(7) 0.0445(7) 0.0021(6) 0.0014(6) 0.0080(6)

loop_
_atom_type_symbol
_atom_type_scat_dispersion_real
_atom_type_scat_dispersion_imag
_atom_type_scat_Cromer_Mann_a1
_atom_type_scat_Cromer_Mann_b1
_atom_type_scat_Cromer_Mann_a2
_atom_type_scat_Cromer_Mann_b2
_atom_type_scat_Cromer_Mann_a3
_atom_type_scat_Cromer_Mann_b3
_atom_type_scat_Cromer_Mann_a4
_atom_type_scat_Cromer_Mann_b4
_atom_type_scat_Cromer_Mann_c
_atom_type_scat_source
C 0.0033 0.0016 2.3100 20.8439 1.0200 10.2075 1.5886 0.5687 0.8650 51.6512 0.2156 'International Tables Vol C 4.2.6.8 and 6.1.1.4'
H 0.0000 0.0000 0.4930 10.5109 0.3229 26.1257 0.1402 3.1424 0.0408 57.7998 0.0030 'International Tables Vol C 4.2.6.8 and 6.1.1.4'
N 0.0061 0.0033 12.2126 0.0057 3.1322 9.8933 2.0125 28.9975 1.1663 0.5826 -11.5290 'International Tables Vol C 4.2.6.8 and 6.1.1.4'
Cl 0.1484 0.1585 11.4604 0.0104 7.1964 1.1662 6.2556 18.5194 1.6455 47.7784 -9.5574 'International Tables Vol C 4.2.6.8 and 6.1.1.4'

loop_
_geom_angle_atom_site_label_1
_geom_angle_site_symmetry_1
_geom_angle_atom_site_label_2
_geom_angle_atom_site_label_3
_geom_angle
_geom_angle_publ_flag
C4 . N1 C15 120.07(9) yes
C4 . N1 C24 118.83(9) yes
C15 . N1 C24 119.02(9) yes
C31 . N2 C38 120.04(9) yes
C31 . N2 C50 118.60(9) yes
C38 . N2 C50 119.81(9) yes
C58 . N3 C69 118.87(9) yes
C58 . N3 C78 118.14(9) yes
C69 . N3 C78 119.64(9) yes
C66 4_556 C1 C2 123.10(10) yes
C66 4_556 C1 C6 120.28(10) yes
C2 . C1 C6 116.16(11) yes
C1 . C2 C3 123.06(10) yes
C1 . C2 H21 116.3 no
C3 . C2 H21 120.4 no
C2 . C3 C4 117.58(10) yes
C2 . C3 C25 123.05(10) yes
C4 . C3 C25 118.53(10) yes
N1 . C4 C3 119.18(10) yes
N1 . C4 C5 120.20(9) yes
C3 . C4 C5 120.62(10) yes
C4 . C5 C6 117.57(10) yes
C4 . C5 C7 122.41(10) yes
C6 . C5 C7 119.38(10) yes
C1 . C6 C5 124.02(11) yes
C1 . C6 H61 118.5 no
C5 . C6 H61 117.2 no
C5 . C7 C8 106.77(9) yes
C5 . C7 C9 111.34(9) yes
C8 . C7 C9 106.33(10) yes
C5 . C7 C10 110.33(9) yes
C8 . C7 C10 111.37(9) yes
C9 . C7 C10 110.59(10) yes
C7 . C8 H81 109.8 no
C7 . C8 H82 107.2 no
H81 . C8 H82 109.5 no
C7 . C8 H83 111.4 no
H81 . C8 H83 109.5 no
H82 . C8 H83 109.5 no
C7 . C9 H91 111.1 no
C7 . C9 H92 105.9 no
H91 . C9 H92 109.5 no
C7 . C9 H93 111.3 no
H91 . C9 H93 109.5 no
H92 . C9 H93 109.5 no
C7 . C10 C11 116.38(10) yes
C7 . C10 C15 124.36(10) yes
C11 . C10 C15 119.26(10) yes
C10 . C11 C12 121.96(11) yes
C10 . C11 H111 119.6 no
C12 . C11 H111 118.4 no
C11 . C12 C13 115.18(11) yes
C11 . C12 C28 120.24(11) yes
C13 . C12 C28 124.42(11) yes
C12 . C13 C14 124.30(11) yes
C12 . C13 H131 116.2 no
C14 . C13 H131 119.5 no
C13 . C14 C15 118.35(11) yes
C13 . C14 C16 118.21(10) yes
C15 . C14 C16 123.04(11) yes
N1 . C15 C10 119.33(10) yes
N1 . C15 C14 120.08(10) yes
C10 . C15 C14 120.54(10) yes
C14 . C16 C17 110.00(11) yes
C14 . C16 C18 108.91(10) yes
C17 . C16 C18 106.67(11) yes
C14 . C16 C19 113.50(10) yes
C17 . C16 C19 109.13(10) yes
C18 . C16 C19 108.39(11) yes
C16 . C17 H171 113.5 no
C16 . C17 H172 103.2 no
H171 . C17 H172 109.5 no
C16 . C17 H173 111.5 no
H171 . C17 H173 109.5 no
H172 . C17 H173 109.5 no
C16 . C18 H181 111.3 no
C16 . C18 H182 108.0 no
H181 . C18 H182 109.5 no
C16 . C18 H183 109.1 no
H181 . C18 H183 109.5 no
H182 . C18 H183 109.5 no
C16 . C19 C20 121.32(11) yes
C16 . C19 C24 120.59(11) yes
C20 . C19 C24 118.08(12) yes
C19 . C20 C21 121.52(12) yes
C19 . C20 H201 117.0 no
C21 . C20 H201 121.4 no
C20 . C21 C22 119.59(12) yes
C20 . C21 H211 119.4 no
C22 . C21 H211 120.7 no
C21 . C22 C23 121.52(12) yes
C21 . C22 H221 120.8 no
C23 . C22 H221 117.3 no
C22 . C23 C24 120.24(11) yes
C22 . C23 C25 122.76(11) yes
C24 . C23 C25 116.68(10) yes
C19 . C24 N1 121.80(10) yes
C19 . C24 C23 118.83(11) yes
N1 . C24 C23 119.35(10) yes
C23 . C25 C3 106.03(9) yes
C23 . C25 C26 107.88(10) yes
C3 . C25 C26 108.68(10) yes
C23 . C25 C27 110.58(10) yes
C3 . C25 C27 115.96(10) yes
C26 . C25 C27 107.46(10) yes
C25 . C26 H261 107.9 no
C25 . C26 H262 107.8 no
H261 . C26 H262 109.5 no
C25 . C26 H263 112.6 no
H261 . C26 H263 109.5 no
H262 . C26 H263 109.5 no
C25 . C27 H271 110.0 no
C25 . C27 H272 113.1 no
H271 . C27 H272 109.5 no
C25 . C27 H273 105.3 no
H271 . C27 H273 109.5 no
H272 . C27 H273 109.5 no
C12 . C28 C29 121.65(11) yes
C12 . C28 C33 120.70(11) yes
C29 . C28 C33 117.63(11) yes
C28 . C29 C30 122.96(11) yes
C28 . C29 H291 117.7 no
C30 . C29 H291 119.1 no
C29 . C30 C31 118.39(11) yes
C29 . C30 C52 123.91(11) yes
C31 . C30 C52 117.49(10) yes
N2 . C31 C30 119.80(10) yes
N2 . C31 C32 119.53(10) yes
C30 . C31 C32 120.62(10) yes
C31 . C32 C33 118.44(11) yes
C31 . C32 C34 123.52(10) yes
C33 . C32 C34 117.89(10) yes
C32 . C33 C28 121.22(11) yes
C32 . C33 H331 119.9 no
C28 . C33 H331 118.6 no
C32 . C34 C35 111.18(10) yes
C32 . C34 C36 108.51(10) yes
C35 . C34 C36 108.49(11) yes
C32 . C34 C37 110.49(10) yes
C35 . C34 C37 109.01(10) yes
C36 . C34 C37 109.12(10) yes
C34 . C35 H351 111.9 no
C34 . C35 H352 109.7 no
H351 . C35 H352 109.5 no
C34 . C35 H353 106.8 no
H351 . C35 H353 109.5 no
H352 . C35 H353 109.5 no
C34 . C36 H361 114.0 no
C34 . C36 H362 107.4 no
H361 . C36 H362 109.5 no
C34 . C36 H363 106.8 no
H361 . C36 H363 109.5 no
H362 . C36 H363 109.5 no
C34 . C37 C38 124.06(11) yes
C34 . C37 C42 117.02(10) yes
C38 . C37 C42 118.07(11) yes
N2 . C38 C37 118.45(10) yes
N2 . C38 C39 120.04(10) yes
C37 . C38 C39 121.31(11) yes
C38 . C39 C40 118.61(11) yes
C38 . C39 C43 122.84(11) yes
C40 . C39 C43 118.22(11) yes
C39 . C40 C41 122.51(12) yes
C39 . C40 H401 118.3 no
C41 . C40 H401 118.9 no
C40 . C41 C42 115.95(11) yes
C40 . C41 C55 123.67(11) yes
C42 . C41 C55 120.14(11) yes
C37 . C42 C41 122.98(11) yes
C37 . C42 H421 117.5 no
C41 . C42 H421 119.4 no
C39 . C43 C44 108.29(11) yes
C39 . C43 C45 110.56(11) yes
C44 . C43 C45 106.46(11) yes
C39 . C43 C46 112.38(10) yes
C44 . C43 C46 109.56(11) yes
C45 . C43 C46 109.39(11) yes
C43 . C44 H441 107.2 no
C43 . C44 H442 108.1 no
H441 . C44 H442 109.5 no
C43 . C44 H443 113.0 no
H441 . C44 H443 109.5 no
H442 . C44 H443 109.5 no
C43 . C45 H451 111.2 no
C43 . C45 H452 102.8 no
H451 . C45 H452 109.5 no
C43 . C45 H453 114.1 no
H451 . C45 H453 109.5 no
H452 . C45 H453 109.5 no
C43 . C46 C47 120.44(11) yes
C43 . C46 C50 122.57(10) yes
C47 . C46 C50 116.91(11) yes
C46 . C47 C48 122.82(12) yes
C46 . C47 H471 119.4 no
C48 . C47 H471 117.7 no
C47 . C48 C49 118.15(12) yes
C47 . C48 H481 118.7 no
C49 . C48 H481 123.1 no
C48 . C49 C51 122.81(12) yes
C48 . C49 H491 120.4 no
C51 . C49 H491 116.8 no
N2 . C50 C46 120.40(10) yes
N2 . C50 C51 118.51(10) yes
C46 . C50 C51 121.08(11) yes
C50 . C51 C49 117.65(11) yes
C50 . C51 C52 119.47(10) yes
C49 . C51 C52 122.73(11) yes
C30 . C52 C51 107.01(9) yes
C30 . C52 C53 112.59(10) yes
C51 . C52 C53 113.37(10) yes
C30 . C52 C54 106.83(10) yes
C51 . C52 C54 106.54(10) yes
C53 . C52 C54 110.11(11) yes
C52 . C53 H531 109.2 no
C52 . C53 H532 113.7 no
H531 . C53 H532 109.5 no
C52 . C53 H533 105.4 no
H531 . C53 H533 109.5 no
H532 . C53 H533 109.5 no
C52 . C54 H541 110.8 no
C52 . C54 H542 108.2 no
H541 . C54 H542 109.5 no
C52 . C54 H543 109.4 no
H541 . C54 H543 109.5 no
H542 . C54 H543 109.5 no
C41 . C55 C56 122.54(11) yes
C41 . C55 C60 121.51(11) yes
C56 . C55 C60 115.93(11) yes
C55 . C56 C57 122.92(11) yes
C55 . C56 H561 118.9 no
C57 . C56 H561 117.9 no
C56 . C57 C58 118.49(10) yes
C56 . C57 C79 122.07(10) yes
C58 . C57 C79 118.93(10) yes
N3 . C58 C57 119.80(10) yes
N3 . C58 C59 120.88(9) yes
C57 . C58 C59 119.24(10) yes
C58 . C59 C60 117.63(10) yes
C58 . C59 C61 120.79(10) yes
C60 . C59 C61 121.28(10) yes
C59 . C60 C55 124.48(11) yes
C59 . C60 H601 117.2 no
C55 . C60 H601 118.3 no
C59 . C61 C62 107.48(10) yes
C59 . C61 C63 108.74(10) yes
C62 . C61 C63 110.03(11) yes
C59 . C61 C64 110.60(9) yes
C62 . C61 C64 110.17(11) yes
C63 . C61 C64 109.78(10) yes
C61 . C62 H621 107.8 no
C61 . C62 H622 112.6 no
H621 . C62 H622 109.5 no
C61 . C62 H623 107.9 no
H621 . C62 H623 109.5 no
H622 . C62 H623 109.5 no
C61 . C63 H631 108.7 no
C61 . C63 H632 108.2 no
H631 . C63 H632 109.5 no
C61 . C63 H633 111.6 no
H631 . C63 H633 109.5 no
H632 . C63 H633 109.5 no
C61 . C64 C65 117.19(10) yes
C61 . C64 C69 124.85(10) yes
C65 . C64 C69 117.95(10) yes
C64 . C65 C66 124.00(11) yes
C64 . C65 H651 116.6 no
C66 . C65 H651 119.4 no
C1 4_556 C66 C65 121.00(11) yes
C1 4_556 C66 C67 121.11(11) yes
C65 . C66 C67 117.89(11) yes
C66 . C67 C68 120.88(11) yes
C66 . C67 H671 119.6 no
C68 . C67 H671 119.5 no
C67 . C68 C69 118.28(10) yes
C67 . C68 C70 115.43(10) yes
C69 . C68 C70 126.24(10) yes
N3 . C69 C64 119.45(10) yes
N3 . C69 C68 119.83(9) yes
C64 . C69 C68 120.70(10) yes
C68 . C70 C71 107.64(9) yes
C68 . C70 C72 112.76(10) yes
C71 . C70 C72 110.22(10) yes
C68 . C70 C73 108.56(9) yes
C71 . C70 C73 108.29(9) yes
C72 . C70 C73 109.26(9) yes
C70 . C71 H711 111.2 no
C70 . C71 H712 112.3 no
H711 . C71 H712 109.5 no
C70 . C71 H713 104.7 no
H711 . C71 H713 109.5 no
H712 . C71 H713 109.5 no
C70 . C72 H721 111.5 no
C70 . C72 H722 108.5 no
H721 . C72 H722 109.5 no
C70 . C72 H723 108.4 no
H721 . C72 H723 109.5 no
H722 . C72 H723 109.5 no
C70 . C73 C74 116.36(10) yes
C70 . C73 C78 124.37(10) yes
C74 . C73 C78 119.26(10) yes
C73 . C74 C75 119.51(11) yes
C73 . C74 H741 118.5 no
C75 . C74 H741 121.9 no
C74 . C75 C76 121.07(12) yes
C74 . C75 H751 118.6 no
C76 . C75 H751 120.3 no
C75 . C76 C77 120.40(11) yes
C75 . C76 H761 117.3 no
C77 . C76 H761 122.2 no
C76 . C77 C78 121.43(11) yes
C76 . C77 C79 121.66(10) yes
C78 . C77 C79 116.60(10) yes
C77 . C78 C73 118.26(10) yes
C77 . C78 N3 120.78(10) yes
C73 . C78 N3 120.96(9) yes
C77 . C79 C57 108.67(10) yes
C77 . C79 C80 107.32(10) yes
C57 . C79 C80 105.76(10) yes
C77 . C79 C81 111.52(10) yes
C57 . C79 C81 115.03(10) yes
C80 . C79 C81 108.12(11) yes
C79 . C80 H801 110.5 no
C79 . C80 H802 109.5 no
H801 . C80 H802 109.5 no
C79 . C80 H803 108.4 no
H801 . C80 H803 109.5 no
H802 . C80 H803 109.5 no
C79 . C81 H811 108.9 no
C79 . C81 H812 111.8 no
H811 . C81 H812 109.5 no
C79 . C81 H813 107.7 no
H811 . C81 H813 109.5 no
H812 . C81 H813 109.5 no
Cl2 . C91 Cl1 109.30(8) yes
Cl2 . C91 Cl3 110.22(9) yes
Cl1 . C91 Cl3 112.64(9) yes
Cl2 . C91 H911 108.3 no
Cl1 . C91 H911 108.8 no
Cl3 . C91 H911 107.4 no

loop_
_geom_bond_atom_site_label_1
_geom_bond_atom_site_label_2
_geom_bond_site_symmetry_2
_geom_bond_distance
_geom_bond_publ_flag
Cl1 C91 . 1.7424(15) yes
Cl2 C91 . 1.7796(16) yes
Cl3 C91 . 1.7125(16) yes
N1 C4 . 1.4290(14) yes
N1 C15 . 1.4415(14) yes
N1 C24 . 1.4123(15) yes
N2 C31 . 1.4288(14) yes
N2 C38 . 1.4162(15) yes
N2 C50 . 1.4460(14) yes
N3 C58 . 1.4199(14) yes
N3 C69 . 1.4357(14) yes
N3 C78 . 1.3989(14) yes
C1 C66 4_556 1.5203(16) yes
C1 C2 . 1.3772(16) yes
C1 C6 . 1.3755(16) yes
C2 C3 . 1.3818(16) yes
C2 H21 . 0.950 no
C3 C4 . 1.3816(15) yes
C3 C25 . 1.4865(15) yes
C4 C5 . 1.4072(15) yes
C5 C6 . 1.3511(16) yes
C5 C7 . 1.5308(15) yes
C6 H61 . 0.950 no
C7 C8 . 1.5618(17) yes
C7 C9 . 1.4938(16) yes
C7 C10 . 1.5250(15) yes
C8 H81 . 0.950 no
C8 H82 . 0.950 no
C8 H83 . 0.950 no
C9 H91 . 0.950 no
C9 H92 . 0.950 no
C9 H93 . 0.950 no
C10 C11 . 1.4043(16) yes
C10 C15 . 1.3942(16) yes
C11 C12 . 1.3966(16) yes
C11 H111 . 0.950 no
C12 C13 . 1.4056(17) yes
C12 C28 . 1.4699(16) yes
C13 C14 . 1.3821(17) yes
C13 H131 . 0.950 no
C14 C15 . 1.3712(16) yes
C14 C16 . 1.4877(17) yes
C16 C17 . 1.5815(19) yes
C16 C18 . 1.5800(18) yes
C16 C19 . 1.5002(17) yes
C17 H171 . 0.950 no
C17 H172 . 0.950 no
C17 H173 . 0.950 no
C18 H181 . 0.950 no
C18 H182 . 0.950 no
C18 H183 . 0.950 no
C19 C20 . 1.3825(17) yes
C19 C24 . 1.4137(16) yes
C20 C21 . 1.3974(19) yes
C20 H201 . 0.950 no
C21 C22 . 1.3286(18) yes
C21 H211 . 0.950 no
C22 C23 . 1.3796(17) yes
C22 H221 . 0.950 no
C23 C24 . 1.3973(16) yes
C23 C25 . 1.5760(17) yes
C25 C26 . 1.5277(17) yes
C25 C27 . 1.5462(16) yes
C26 H261 . 0.950 no
C26 H262 . 0.950 no
C26 H263 . 0.950 no
C27 H271 . 0.950 no
C27 H272 . 0.950 no
C27 H273 . 0.950 no
C28 C29 . 1.4190(17) yes
C28 C33 . 1.3893(16) yes
C29 C30 . 1.3639(16) yes
C29 H291 . 0.950 no
C30 C31 . 1.4099(16) yes
C30 C52 . 1.5397(16) yes
C31 C32 . 1.4072(16) yes
C32 C33 . 1.4169(16) yes
C32 C34 . 1.4836(16) yes
C33 H331 . 0.950 no
C34 C35 . 1.5474(19) yes
C34 C36 . 1.5582(18) yes
C34 C37 . 1.5149(16) yes
C35 H351 . 0.950 no
C35 H352 . 0.950 no
C35 H353 . 0.950 no
C36 H361 . 0.950 no
C36 H362 . 0.950 no
C36 H363 . 0.950 no
C37 C38 . 1.3926(16) yes
C37 C42 . 1.4226(17) yes
C38 C39 . 1.4045(16) yes
C39 C40 . 1.4066(17) yes
C39 C43 . 1.4974(17) yes
C40 C41 . 1.4188(18) yes
C40 H401 . 0.950 no
C41 C42 . 1.4038(17) yes
C41 C55 . 1.4792(18) yes
C42 H421 . 0.950 no
C43 C44 . 1.5505(19) yes
C43 C45 . 1.5335(18) yes
C43 C46 . 1.5142(17) yes
C44 H441 . 0.950 no
C44 H442 . 0.950 no
C44 H443 . 0.950 no
C45 H451 . 0.950 no
C45 H452 . 0.950 no
C45 H453 . 0.950 no
C46 C47 . 1.3962(17) yes
C46 C50 . 1.3930(16) yes
C47 C48 . 1.3566(18) yes
C47 H471 . 0.950 no
C48 C49 . 1.3752(18) yes
C48 H481 . 0.950 no
C49 C51 . 1.3631(17) yes
C49 H491 . 0.950 no
C50 C51 . 1.4075(17) yes
C51 C52 . 1.5244(17) yes
C52 C53 . 1.4766(17) yes
C52 C54 . 1.5546(18) yes
C53 H531 . 0.950 no
C53 H532 . 0.950 no
C53 H533 . 0.950 no
C54 H541 . 0.950 no
C54 H542 . 0.950 no
C54 H543 . 0.950 no
C55 C56 . 1.3951(17) yes
C55 C60 . 1.3763(17) yes
C56 C57 . 1.4120(17) yes
C56 H561 . 0.950 no
C57 C58 . 1.3943(15) yes
C57 C79 . 1.4760(16) yes
C58 C59 . 1.4331(15) yes
C59 C60 . 1.3890(17) yes
C59 C61 . 1.5343(16) yes
C60 H601 . 0.950 no
C61 C62 . 1.5208(19) yes
C61 C63 . 1.5321(18) yes
C61 C64 . 1.4858(16) yes
C62 H621 . 0.950 no
C62 H622 . 0.950 no
C62 H623 . 0.950 no
C63 H631 . 0.950 no
C63 H632 . 0.950 no
C63 H633 . 0.950 no
C64 C65 . 1.4099(16) yes
C64 C69 . 1.4048(15) yes
C65 C66 . 1.3548(17) yes
C65 H651 . 0.950 no
C66 C67 . 1.3893(16) yes
C67 C68 . 1.4599(15) yes
C67 H671 . 0.950 no
C68 C69 . 1.3836(15) yes
C68 C70 . 1.5126(15) yes
C70 C71 . 1.5572(16) yes
C70 C72 . 1.4622(16) yes
C70 C73 . 1.5253(15) yes
C71 H711 . 0.950 no
C71 H712 . 0.950 no
C71 H713 . 0.950 no
C72 H721 . 0.950 no
C72 H722 . 0.950 no
C72 H723 . 0.950 no
C73 C74 . 1.4236(15) yes
C73 C78 . 1.4128(16) yes
C74 C75 . 1.3809(17) yes
C74 H741 . 0.950 no
C75 C76 . 1.3777(18) yes
C75 H751 . 0.950 no
C76 C77 . 1.3601(16) yes
C76 H761 . 0.950 no
C77 C78 . 1.4139(15) yes
C77 C79 . 1.5472(17) yes
C79 C80 . 1.5977(19) yes
C79 C81 . 1.5292(17) yes
C80 H801 . 0.950 no
C80 H802 . 0.950 no
C80 H803 . 0.950 no
C81 H811 . 0.950 no
C81 H812 . 0.950 no
C81 H813 . 0.950 no
C91 H911 . 0.950 no

loop_
_platon_squeeze_void_nr
_platon_squeeze_void_average_x
_platon_squeeze_void_average_y
_platon_squeeze_void_average_z
_platon_squeeze_void_volume
_platon_squeeze_void_count_electrons
_platon_squeeze_void_content
1 0.250 0.250 0.500 498 155 ' '
2 0.250 -0.250 1.000 498 156 ' '
3 0.750 0.250 0.000 498 156 ' '
4 0.750 -0.250 0.500 498 155 ' '
5 0.107 0.042 0.516 8 1 ' '
6 0.893 0.042 0.984 8 2 ' '
7 0.393 0.458 0.484 8 3 ' '
8 0.607 0.458 0.016 8 2 ' '
9 0.393 0.542 0.984 8 2 ' '
10 0.607 0.542 0.516 8 1 ' '
11 0.107 0.958 0.016 8 2 ' '
12 0.893 0.958 0.484 8 3 ' '
